data_7704048
loop_
_publ_author_name
'Braun, Jason D.'
'Gray, Paul A.'
'Sidhu, Baldeep K.'
'Nemez, Dion B.'
'Herbert, David E.'

_publ_section_title
;
 Zn-Templated synthesis of substituted (2,6-diimine)pyridine proligands
 and evaluation of their iron complexes as anolytes for flow battery
 applications.
;
_journal_issue 45
_journal_name_full 'Dalton transactions (Cambridge, England : 2003)'
_journal_page_first 16175
_journal_page_last 16183
_journal_paper_doi 10.1039/d0dt00543f
_journal_volume 49
_journal_year 2020
_chemical_formula_moiety 'C23 H17 Cl2 N5 Zn, C2 H3 N'
_chemical_formula_sum 'C25 H20 Cl2 N6 Zn'
_chemical_formula_weight 540.74
_space_group_crystal_system monoclinic
_space_group_IT_number 14
_space_group_name_Hall '-P 2ybc'
_space_group_name_H-M_alt 'P 1 21/c 1'
_atom_sites_solution_hydrogens geom
_atom_sites_solution_primary dual
_audit_creation_date 2019-03-18
_audit_creation_method
;
Olex2 1.2
(compiled May 18 2018 14:05:52 for OlexSys, GUI svn.r5506)
;
_audit_update_record
;
2020-02-10 deposited with the CCDC.	2020-04-12 downloaded from the CCDC.
;
_cell_angle_alpha 90
_cell_angle_beta 97.628(4)
_cell_angle_gamma 90
_cell_formula_units_Z 4
_cell_length_a 7.7284(7)
_cell_length_b 14.8601(13)
_cell_length_c 22.4323(19)
_cell_measurement_reflns_used 9127
_cell_measurement_temperature 150(2)
_cell_measurement_theta_max 27.642
_cell_measurement_theta_min 2.659
_cell_volume 2553.4(4)
_computing_cell_refinement 'SAINT V8.38A (?, 2016)'
_computing_data_reduction 'SAINT V8.38A (?, 2016)'
_computing_molecular_graphics 'Olex2 (Dolomanov et al., 2009)'
_computing_publication_material 'Olex2 (Dolomanov et al., 2009)'
_computing_structure_refinement 'ShelXL (Sheldrick, 2015)'
_computing_structure_solution 'ShelXT (Sheldrick, 2015)'
_diffrn_ambient_temperature 150.0
_diffrn_measured_fraction_theta_full 0.999
_diffrn_measured_fraction_theta_max 0.987
_diffrn_measurement_device_type 'Bruker D8 Quest ECO CMOS'
_diffrn_measurement_method '\f and \w scans'
_diffrn_radiation_type MoK\a
_diffrn_radiation_wavelength 0.71073
_diffrn_reflns_av_R_equivalents 0.0966
_diffrn_reflns_av_unetI/netI 0.0499
_diffrn_reflns_Laue_measured_fraction_full 0.999
_diffrn_reflns_Laue_measured_fraction_max 0.987
_diffrn_reflns_limit_h_max 10
_diffrn_reflns_limit_h_min -10
_diffrn_reflns_limit_k_max 19
_diffrn_reflns_limit_k_min -19
_diffrn_reflns_limit_l_max 29
_diffrn_reflns_limit_l_min -29
_diffrn_reflns_number 66904
_diffrn_reflns_point_group_measured_fraction_full 0.999
_diffrn_reflns_point_group_measured_fraction_max 0.987
_diffrn_reflns_theta_full 25.242
_diffrn_reflns_theta_max 28.055
_diffrn_reflns_theta_min 2.659
_diffrn_standards_number 0
_exptl_absorpt_coefficient_mu 1.196
_exptl_absorpt_correction_T_max 0.7456
_exptl_absorpt_correction_T_min 0.5727
_exptl_absorpt_correction_type multi-scan
_exptl_absorpt_process_details
;
SADABS-2016/2 (Bruker,2016) was used for absorption correction.
wR2(int) was 0.1015 before and 0.0767 after correction.
The Ratio of minimum to maximum transmission is 0.7681.
The \l/2 correction factor is Not present.
;
_exptl_crystal_colour yellow
_exptl_crystal_density_diffrn 1.407
_exptl_crystal_description blocks
_exptl_crystal_F_000 1104
_exptl_crystal_size_max 0.28
_exptl_crystal_size_mid 0.16
_exptl_crystal_size_min 0.11
_refine_diff_density_max 0.854
_refine_diff_density_min -1.036
_refine_diff_density_rms 0.095
_refine_ls_extinction_method none
_refine_ls_goodness_of_fit_ref 1.219
_refine_ls_hydrogen_treatment constr
_refine_ls_matrix_type full
_refine_ls_number_parameters 310
_refine_ls_number_reflns 6121
_refine_ls_number_restraints 0
_refine_ls_restrained_S_all 1.219
_refine_ls_R_factor_all 0.0998
_refine_ls_R_factor_gt 0.0656
_refine_ls_shift/su_max 0.000
_refine_ls_shift/su_mean 0.000
_refine_ls_structure_factor_coef Fsqd
_refine_ls_weighting_details 'w=1/[\s^2^(Fo^2^)+(0.0190P)^2^+10.1397P] where P=(Fo^2^+2Fc^2^)/3'
_refine_ls_weighting_scheme calc
_refine_ls_wR_factor_gt 0.1380
_refine_ls_wR_factor_ref 0.1495
_reflns_Friedel_coverage 0.000
_reflns_number_gt 4385
_reflns_number_total 6121
_reflns_threshold_expression 'I > 2\s(I)'
_cod_data_source_file d0dt00543f2.cif
_cod_data_source_block 1d
_cod_depositor_comments 'Adding full bibliography for 7704046--7704050.cif.'
_cod_database_code 7704048
_shelx_shelxl_version_number 2018/3
_shelx_space_group_comment
;
The symmetry employed for this shelxl refinement is uniquely defined
by the following loop, which should always be used as a source of
symmetry information in preference to the above space-group names.
They are only intended as comments.
;
_shelx_estimated_absorpt_t_max 0.880
_shelx_estimated_absorpt_t_min 0.731
_olex2_refinement_description
;
1. Fixed Uiso
 At 1.2 times of:
  All C(H) groups
 At 1.5 times of:
  All C(H,H,H) groups
2.a Aromatic/amide H refined with riding coordinates:
 C4(H4), C5(H5), C6(H6), C11(H11), C12(H12), C14(H14), C15(H15), C18(H18),
 C19(H19), C21(H21), C22(H22)
2.b Idealised Me refined as rotating group:
 C2(H2A,H2B,H2C), C9(H9A,H9B,H9C), C24(H24A,H24B,H24C)
;
_olex2_submission_special_instructions 'No special instructions were received'

loop_
_space_group_symop_operation_xyz
'x, y, z'
'-x, y+1/2, -z+1/2'
'-x, -y, -z'
'x, -y-1/2, z-1/2'

loop_
_atom_site_label
_atom_site_type_symbol
_atom_site_fract_x
_atom_site_fract_y
_atom_site_fract_z
_atom_site_U_iso_or_equiv
_atom_site_adp_type
_atom_site_occupancy
_atom_site_site_symmetry_order
_atom_site_calc_flag
_atom_site_refinement_flags_posn
_atom_site_refinement_flags_adp
_atom_site_refinement_flags_occupancy
_atom_site_disorder_assembly
_atom_site_disorder_group
C1 C 0.4659(6) 0.4907(3) 0.1927(2) 0.0304(10) Uani 1 1 d . . . . .
C2 C 0.5309(7) 0.5568(4) 0.1512(2) 0.0413(12) Uani 1 1 d . . . . .
H2A H 0.431552 0.586053 0.127148 0.062 Uiso 1 1 calc GR . . . .
H2B H 0.601806 0.525635 0.124555 0.062 Uiso 1 1 calc GR . . . .
H2C H 0.602218 0.602317 0.174665 0.062 Uiso 1 1 calc GR . . . .
C3 C 0.3339(6) 0.5226(3) 0.2317(2) 0.0294(10) Uani 1 1 d . . . . .
C4 C 0.2574(6) 0.6067(4) 0.2273(2) 0.0388(12) Uani 1 1 d . . . . .
H4 H 0.286804 0.648865 0.198416 0.047 Uiso 1 1 calc R . . . .
C5 C 0.1375(7) 0.6288(4) 0.2654(3) 0.0441(13) Uani 1 1 d . . . . .
H5 H 0.081038 0.685675 0.262307 0.053 Uiso 1 1 calc R . . . .
C6 C 0.1007(6) 0.5669(3) 0.3081(2) 0.0364(12) Uani 1 1 d . . . . .
H6 H 0.018594 0.580989 0.334649 0.044 Uiso 1 1 calc R . . . .
C7 C 0.1853(5) 0.4835(3) 0.3118(2) 0.0297(10) Uani 1 1 d . . . . .
C8 C 0.1676(5) 0.4140(3) 0.3580(2) 0.0296(10) Uani 1 1 d . . . . .
C9 C 0.0574(6) 0.4342(4) 0.4061(2) 0.0362(11) Uani 1 1 d . . . . .
H9A H 0.087110 0.493952 0.422941 0.054 Uiso 1 1 calc GR . . . .
H9B H 0.078743 0.388907 0.438020 0.054 Uiso 1 1 calc GR . . . .
H9C H -0.066108 0.432984 0.389083 0.054 Uiso 1 1 calc GR . . . .
C10 C 0.6386(6) 0.3690(3) 0.1677(2) 0.0319(10) Uani 1 1 d . . . . .
C11 C 0.8127(6) 0.3962(4) 0.1782(2) 0.0412(13) Uani 1 1 d . . . . .
H11 H 0.847040 0.443287 0.205901 0.049 Uiso 1 1 calc R . . . .
C12 C 0.9345(7) 0.3542(4) 0.1481(3) 0.0464(14) Uani 1 1 d . . . . .
H12 H 1.053230 0.372533 0.155082 0.056 Uiso 1 1 calc R . . . .
C13 C 0.8848(7) 0.2853(4) 0.1077(2) 0.0407(12) Uani 1 1 d . . . . .
C14 C 0.7115(7) 0.2575(4) 0.0976(2) 0.0418(12) Uani 1 1 d . . . . .
H14 H 0.677436 0.210198 0.070044 0.050 Uiso 1 1 calc R . . . .
C15 C 0.5885(6) 0.2993(4) 0.1281(2) 0.0381(12) Uani 1 1 d . . . . .
H15 H 0.470280 0.280044 0.121843 0.046 Uiso 1 1 calc R . . . .
C16 C 1.0126(7) 0.2397(4) 0.0770(3) 0.0506(15) Uani 1 1 d . . . . .
C17 C 0.2488(6) 0.2688(3) 0.3937(2) 0.0304(10) Uani 1 1 d . . . . .
C18 C 0.0969(6) 0.2180(4) 0.3919(2) 0.0369(12) Uani 1 1 d . . . . .
H18 H -0.003213 0.233101 0.364447 0.044 Uiso 1 1 calc R . . . .
C19 C 0.0922(6) 0.1460(4) 0.4300(3) 0.0446(14) Uani 1 1 d . . . . .
H19 H -0.011152 0.111060 0.428901 0.054 Uiso 1 1 calc R . . . .
C20 C 0.2389(7) 0.1243(4) 0.4699(3) 0.0449(13) Uani 1 1 d . . . . .
C21 C 0.3915(6) 0.1743(4) 0.4711(2) 0.0385(12) Uani 1 1 d . . . . .
H21 H 0.492133 0.158600 0.498199 0.046 Uiso 1 1 calc R . . . .
C22 C 0.3965(6) 0.2465(3) 0.4330(2) 0.0333(11) Uani 1 1 d . . . . .
H22 H 0.500424 0.280851 0.433610 0.040 Uiso 1 1 calc R . . . .
C23 C 0.2344(8) 0.0505(6) 0.5112(4) 0.078(3) Uani 1 1 d . . . . .
Cl1 Cl 0.68198(13) 0.32456(9) 0.32822(5) 0.0360(3) Uani 1 1 d . . . . .
Cl2 Cl 0.28977(15) 0.21585(9) 0.22847(6) 0.0375(3) Uani 1 1 d . . . . .
N1 N 0.5104(5) 0.4080(3) 0.19958(17) 0.0309(9) Uani 1 1 d . . . . .
N2 N 0.2979(4) 0.4626(3) 0.27284(17) 0.0274(8) Uani 1 1 d . . . . .
N3 N 0.2563(4) 0.3420(3) 0.35350(17) 0.0292(8) Uani 1 1 d . . . . .
N4 N 1.1128(7) 0.2024(4) 0.0531(3) 0.0679(16) Uani 1 1 d . . . . .
N5 N 0.2313(8) -0.0068(6) 0.5443(4) 0.143(4) Uani 1 1 d . . . . .
Zn1 Zn 0.41353(6) 0.33572(4) 0.27661(2) 0.02745(15) Uani 1 1 d . . . . .
C24 C 1.4021(8) 0.0382(5) 0.0946(3) 0.0610(18) Uani 1 1 d . . . . .
H24A H 1.320165 0.088867 0.091841 0.092 Uiso 1 1 calc GR . . . .
H24B H 1.520194 0.060728 0.092242 0.092 Uiso 1 1 calc GR . . . .
H24C H 1.399899 0.006895 0.132897 0.092 Uiso 1 1 calc GR . . . .
C25 C 1.3518(8) -0.0235(5) 0.0454(3) 0.0553(16) Uani 1 1 d . . . . .
N6 N 1.3128(8) -0.0729(5) 0.0060(3) 0.0736(17) Uani 1 1 d . . . . .

loop_
_atom_site_aniso_label
_atom_site_aniso_U_11
_atom_site_aniso_U_22
_atom_site_aniso_U_33
_atom_site_aniso_U_23
_atom_site_aniso_U_13
_atom_site_aniso_U_12
C1 0.025(2) 0.034(3) 0.031(2) -0.001(2) 0.0001(18) -0.002(2)
C2 0.047(3) 0.037(3) 0.041(3) 0.005(2) 0.008(2) -0.008(2)
C3 0.024(2) 0.030(3) 0.033(2) -0.002(2) -0.0011(18) -0.0060(18)
C4 0.033(3) 0.033(3) 0.049(3) 0.004(2) 0.001(2) 0.002(2)
C5 0.036(3) 0.037(3) 0.058(4) 0.003(3) 0.003(2) 0.010(2)
C6 0.024(2) 0.030(3) 0.055(3) -0.005(2) 0.004(2) 0.0065(19)
C7 0.0153(19) 0.037(3) 0.036(3) -0.006(2) -0.0019(17) -0.0007(18)
C8 0.0147(18) 0.039(3) 0.034(2) -0.005(2) 0.0002(17) -0.0016(18)
C9 0.026(2) 0.040(3) 0.045(3) -0.009(2) 0.011(2) -0.004(2)
C10 0.028(2) 0.037(3) 0.031(2) 0.005(2) 0.0066(19) 0.003(2)
C11 0.031(2) 0.051(3) 0.043(3) -0.005(3) 0.009(2) -0.004(2)
C12 0.026(2) 0.064(4) 0.050(3) 0.003(3) 0.008(2) 0.001(2)
C13 0.035(3) 0.053(3) 0.036(3) 0.007(3) 0.012(2) 0.010(2)
C14 0.043(3) 0.045(3) 0.039(3) 0.002(2) 0.010(2) 0.004(2)
C15 0.030(2) 0.042(3) 0.043(3) 0.001(2) 0.006(2) 0.000(2)
C16 0.046(3) 0.062(4) 0.046(3) 0.010(3) 0.016(3) 0.016(3)
C17 0.024(2) 0.038(3) 0.030(2) 0.001(2) 0.0062(18) 0.0029(19)
C18 0.020(2) 0.047(3) 0.042(3) 0.009(2) 0.000(2) 0.000(2)
C19 0.028(2) 0.049(4) 0.057(3) 0.011(3) 0.004(2) -0.006(2)
C20 0.031(3) 0.058(4) 0.045(3) 0.017(3) 0.004(2) 0.000(2)
C21 0.031(2) 0.051(3) 0.033(3) 0.005(2) -0.0009(19) 0.002(2)
C22 0.024(2) 0.041(3) 0.034(3) -0.002(2) 0.0014(19) -0.003(2)
C23 0.032(3) 0.100(6) 0.100(6) 0.055(5) -0.003(3) -0.008(3)
Cl1 0.0205(5) 0.0419(7) 0.0433(7) -0.0063(6) -0.0040(4) 0.0053(5)
Cl2 0.0298(6) 0.0402(7) 0.0415(7) -0.0020(6) 0.0015(5) -0.0072(5)
N1 0.0214(17) 0.039(2) 0.033(2) 0.0002(18) 0.0037(15) -0.0003(16)
N2 0.0171(16) 0.032(2) 0.033(2) -0.0006(17) 0.0007(14) 0.0025(15)
N3 0.0204(17) 0.035(2) 0.032(2) 0.0023(18) 0.0036(15) 0.0029(16)
N4 0.062(3) 0.087(4) 0.059(3) 0.008(3) 0.026(3) 0.026(3)
N5 0.049(4) 0.169(8) 0.198(9) 0.145(8) -0.028(5) -0.031(4)
Zn1 0.0180(2) 0.0307(3) 0.0334(3) 0.0018(3) 0.00235(19) 0.0036(2)
C24 0.040(3) 0.061(4) 0.080(5) 0.011(4) 0.000(3) -0.001(3)
C25 0.040(3) 0.061(4) 0.066(4) 0.012(4) 0.011(3) 0.006(3)
N6 0.060(4) 0.088(5) 0.075(4) 0.006(4) 0.018(3) 0.000(3)

loop_
_atom_type_symbol
_atom_type_description
_atom_type_scat_dispersion_real
_atom_type_scat_dispersion_imag
_atom_type_scat_source
C C 0.0033 0.0016 'International Tables Vol C Tables 4.2.6.8 and 6.1.1.4'
H H 0.0000 0.0000 'International Tables Vol C Tables 4.2.6.8 and 6.1.1.4'
Cl Cl 0.1484 0.1585 'International Tables Vol C Tables 4.2.6.8 and 6.1.1.4'
N N 0.0061 0.0033 'International Tables Vol C Tables 4.2.6.8 and 6.1.1.4'
Zn Zn 0.2839 1.4301 'International Tables Vol C Tables 4.2.6.8 and 6.1.1.4'

loop_
_geom_angle_atom_site_label_1
_geom_angle_atom_site_label_2
_geom_angle_atom_site_label_3
_geom_angle
_geom_angle_site_symmetry_1
_geom_angle_site_symmetry_3
_geom_angle_publ_flag
C2 C1 C3 117.8(4) . . ?
N1 C1 C2 127.0(5) . . ?
N1 C1 C3 115.1(4) . . ?
C4 C3 C1 124.1(5) . . ?
N2 C3 C1 114.2(4) . . ?
N2 C3 C4 121.7(4) . . ?
C5 C4 C3 119.2(5) . . ?
C4 C5 C6 119.1(5) . . ?
C5 C6 C7 119.5(5) . . ?
C6 C7 C8 125.0(4) . . ?
N2 C7 C6 120.1(5) . . ?
N2 C7 C8 114.9(4) . . ?
C7 C8 C9 118.7(4) . . ?
N3 C8 C7 115.3(4) . . ?
N3 C8 C9 125.9(5) . . ?
C11 C10 N1 121.2(5) . . ?
C15 C10 C11 120.4(5) . . ?
C15 C10 N1 118.3(4) . . ?
C12 C11 C10 119.5(5) . . ?
C11 C12 C13 120.4(5) . . ?
C12 C13 C14 120.2(5) . . ?
C12 C13 C16 120.7(5) . . ?
C14 C13 C16 119.1(5) . . ?
C15 C14 C13 119.6(5) . . ?
C10 C15 C14 119.9(5) . . ?
N4 C16 C13 178.9(7) . . ?
C18 C17 N3 120.2(4) . . ?
C22 C17 C18 120.6(5) . . ?
C22 C17 N3 119.2(4) . . ?
C19 C18 C17 119.8(4) . . ?
C18 C19 C20 119.7(5) . . ?
C19 C20 C21 120.5(5) . . ?
C19 C20 C23 120.4(5) . . ?
C21 C20 C23 119.2(5) . . ?
C22 C21 C20 119.9(5) . . ?
C21 C22 C17 119.5(4) . . ?
N5 C23 C20 179.1(11) . . ?
C1 N1 C10 121.7(4) . . ?
C1 N1 Zn1 116.1(3) . . ?
C10 N1 Zn1 121.3(3) . . ?
C3 N2 C7 120.4(4) . . ?
C3 N2 Zn1 120.2(3) . . ?
C7 N2 Zn1 119.4(3) . . ?
C8 N3 C17 121.5(4) . . ?
C8 N3 Zn1 116.5(3) . . ?
C17 N3 Zn1 121.9(3) . . ?
Cl1 Zn1 N1 93.02(10) . . ?
Cl2 Zn1 Cl1 119.88(5) . . ?
Cl2 Zn1 N1 100.05(11) . . ?
Cl2 Zn1 N3 99.47(11) . . ?
N2 Zn1 Cl1 116.75(10) . . ?
N2 Zn1 Cl2 123.28(10) . . ?
N2 Zn1 N1 73.80(15) . . ?
N2 Zn1 N3 73.72(15) . . ?
N3 Zn1 Cl1 99.49(10) . . ?
N3 Zn1 N1 147.44(15) . . ?
N6 C25 C24 179.5(7) . . ?

loop_
_geom_bond_atom_site_label_1
_geom_bond_atom_site_label_2
_geom_bond_distance
_geom_bond_site_symmetry_2
_geom_bond_publ_flag
C1 C2 1.486(7) . ?
C1 C3 1.504(6) . ?
C1 N1 1.280(6) . ?
C3 C4 1.381(7) . ?
C3 N2 1.339(6) . ?
C4 C5 1.380(7) . ?
C5 C6 1.384(8) . ?
C6 C7 1.399(7) . ?
C7 C8 1.481(7) . ?
C7 N2 1.348(6) . ?
C8 C9 1.492(6) . ?
C8 N3 1.281(6) . ?
C10 C11 1.395(7) . ?
C10 C15 1.386(7) . ?
C10 N1 1.421(6) . ?
C11 C12 1.379(7) . ?
C12 C13 1.387(8) . ?
C13 C14 1.392(7) . ?
C13 C16 1.446(7) . ?
C14 C15 1.388(7) . ?
C16 N4 1.142(7) . ?
C17 C18 1.392(6) . ?
C17 C22 1.387(6) . ?
C17 N3 1.419(6) . ?
C18 C19 1.372(7) . ?
C19 C20 1.387(7) . ?
C20 C21 1.391(7) . ?
C20 C23 1.438(9) . ?
C21 C22 1.376(7) . ?
C23 N5 1.132(9) . ?
Cl1 Zn1 2.2437(11) . ?
Cl2 Zn1 2.2316(13) . ?
N1 Zn1 2.245(4) . ?
N2 Zn1 2.084(4) . ?
N3 Zn1 2.240(4) . ?
C24 C25 1.448(10) . ?
C25 N6 1.157(9) . ?
